data_7000605
loop_
_publ_author_name
'Buchard, Antoine'
'Heuclin, Hadrien'
'Auffrant, Audrey'
'Le Goff, Xavier F.'
'Le Floch, Pascal'

_publ_section_title
;
 Coordination of tetradentate X2N2 (X = P, S, O) ligands to iron(II)
 metal center and catalytic application in the transfer hydrogenation
 of ketones
;
_journal_coden_ASTM DTARAF
_journal_issue 9
_journal_name_full 'Dalton Transactions'
_journal_page_first 1659
_journal_page_last 1667
_journal_paper_doi 10.1039/b816439h
_journal_year 2009
_chemical_formula_moiety 'C52 H48 Cl2 Fe N2 P4,1.5(C4 H8 O),C H2 Cl2'
_chemical_formula_sum 'C59 H62 Cl4 Fe N2 O1.5 P4'
_chemical_formula_weight 1144.64
_space_group_IT_number 15
_symmetry_cell_setting monoclinic
_symmetry_space_group_name_Hall '-C 2yc'
_symmetry_space_group_name_H-M 'C 1 2/c 1'
_atom_sites_solution_hydrogens geom
_atom_sites_solution_primary direct
_atom_sites_solution_secondary difmap
_audit_creation_method SHELXL-97
_cell_angle_alpha 90.00
_cell_angle_beta 90.424(1)
_cell_angle_gamma 90.00
_cell_formula_units_Z 8
_cell_length_a 36.269(1)
_cell_length_b 15.077(1)
_cell_length_c 19.211(1)
_cell_measurement_reflns_used 26666
_cell_measurement_temperature 150.0(1)
_cell_measurement_theta_max 30.034
_cell_measurement_theta_min 0.998
_cell_volume 10504.8(9)
_computing_structure_refinement 'SHELXL-97 (Sheldrick, 1997)'
_computing_structure_solution 'SHELXS-97 (Sheldrick, 1990)'
_diffrn_ambient_temperature 150.0(1)
_diffrn_measured_fraction_theta_full 0.999
_diffrn_measured_fraction_theta_max 0.999
_diffrn_measurement_device_type KappaCCD
_diffrn_measurement_method 'phi and omega scans'
_diffrn_radiation_monochromator graphite
_diffrn_radiation_source 'fine-focus sealed tube'
_diffrn_radiation_type MoK\a
_diffrn_radiation_wavelength 0.71069
_diffrn_reflns_av_R_equivalents 0.0337
_diffrn_reflns_av_sigmaI/netI 0.0544
_diffrn_reflns_limit_h_max 38
_diffrn_reflns_limit_h_min -48
_diffrn_reflns_limit_k_max 18
_diffrn_reflns_limit_k_min -20
_diffrn_reflns_limit_l_max 22
_diffrn_reflns_limit_l_min -25
_diffrn_reflns_number 34140
_diffrn_reflns_theta_full 28.70
_diffrn_reflns_theta_max 28.70
_diffrn_reflns_theta_min 2.90
_exptl_absorpt_coefficient_mu 0.659
_exptl_absorpt_correction_T_max 0.8907
_exptl_absorpt_correction_T_min 0.7786
_exptl_absorpt_correction_type multi-scan
_exptl_absorpt_process_details 'Denzo/Scalepack (Otwinowski & Minor, 1996)'
_exptl_crystal_colour 'Pale Yellow'
_exptl_crystal_density_diffrn 1.447
_exptl_crystal_density_method 'not measured'
_exptl_crystal_description Block
_exptl_crystal_F_000 4768
_exptl_crystal_size_max 0.40
_exptl_crystal_size_mid 0.24
_exptl_crystal_size_min 0.18
_refine_diff_density_max 1.499
_refine_diff_density_min -0.642
_refine_diff_density_rms 0.086
_refine_ls_extinction_method none
_refine_ls_goodness_of_fit_ref 1.100
_refine_ls_hydrogen_treatment constr
_refine_ls_matrix_type full
_refine_ls_number_parameters 572
_refine_ls_number_reflns 13547
_refine_ls_number_restraints 0
_refine_ls_restrained_S_all 1.100
_refine_ls_R_factor_all 0.0771
_refine_ls_R_factor_gt 0.0551
_refine_ls_shift/su_max 0.000
_refine_ls_shift/su_mean 0.000
_refine_ls_structure_factor_coef Fsqd
_refine_ls_weighting_details 'calc w=1/[\s^2^(Fo^2^)+(0.1007P)^2^+8.2237P] where P=(Fo^2^+2Fc^2^)/3'
_refine_ls_weighting_scheme calc
_refine_ls_wR_factor_gt 0.1735
_refine_ls_wR_factor_ref 0.1843
_reflns_number_gt 9652
_reflns_number_total 13547
_reflns_threshold_expression >2sigma(I)
_cod_data_source_file B816439H.txt
_cod_data_source_block ab774
_cod_depositor_comments
;
The following automatic conversions were performed:
'_symmetry_cell_setting' value 'Monoclinic' changed to 'monoclinic'
according to '/home/saulius/struct/CIF-dictionaries/cif_core.dic'
dictionary named 'cif_core.dic' version 2.4.1 from 2010-06-29.

Automatic conversion script
Id: cif_fix_enum 1527 2010-12-29 10:47:43Z saulius 
;
_cod_original_sg_symbol_H-M 'C2/c '
_cod_original_formula_sum 'C59 H62 Cl4 Fe N2 O1.50 P4'
_cod_database_code 7000605

loop_
_symmetry_equiv_pos_as_xyz
'x, y, z'
'-x, y, -z+1/2'
'x+1/2, y+1/2, z'
'-x+1/2, y+1/2, -z+1/2'
'-x, -y, -z'
'x, -y, z-1/2'
'-x+1/2, -y+1/2, -z'
'x+1/2, -y+1/2, z-1/2'

loop_
_atom_site_label
_atom_site_type_symbol
_atom_site_fract_x
_atom_site_fract_y
_atom_site_fract_z
_atom_site_U_iso_or_equiv
_atom_site_adp_type
_atom_site_occupancy
_atom_site_symmetry_multiplicity
_atom_site_calc_flag
_atom_site_refinement_flags
_atom_site_disorder_assembly
_atom_site_disorder_group
Fe1 Fe 0.193284(12) 0.27145(3) 0.22856(2) 0.02814(12) Uani 1 1 d . . .
Cl1 Cl 0.19962(2) 0.41792(4) 0.18858(4) 0.03078(16) Uani 1 1 d . . .
Cl2 Cl 0.172502(17) 0.15033(4) 0.15678(3) 0.02410(14) Uani 1 1 d . . .
P1 P 0.24219(2) 0.16405(4) 0.34476(4) 0.02560(16) Uani 1 1 d . . .
P2 P 0.26113(2) 0.21365(4) 0.19882(4) 0.02623(16) Uani 1 1 d . . .
P3 P 0.10466(2) 0.30959(6) 0.26549(4) 0.03465(19) Uani 1 1 d . . .
P4 P 0.06003(2) 0.34163(6) 0.12832(4) 0.0402(2) Uani 1 1 d . . .
N1 N 0.21532(7) 0.24434(15) 0.32622(12) 0.0299(5) Uani 1 1 d . . .
N2 N 0.14593(7) 0.29446(18) 0.28970(13) 0.0362(6) Uani 1 1 d . A .
C1 C 0.19336(10) 0.2879(2) 0.38014(16) 0.0384(7) Uani 1 1 d . A .
H1A H 0.1992 0.3520 0.3815 0.046 Uiso 1 1 calc R . .
H1B H 0.1995 0.2622 0.4262 0.046 Uiso 1 1 calc R . .
C2 C 0.15280(10) 0.2750(2) 0.36462(16) 0.0420(8) Uani 1 1 d . . .
H2A H 0.1455 0.2132 0.3752 0.050 Uiso 1 1 calc R A .
H2B H 0.1380 0.3154 0.3939 0.050 Uiso 1 1 calc R . .
C3 C 0.21980(8) 0.07631(17) 0.39323(15) 0.0282(6) Uani 1 1 d . . .
C4 C 0.23284(9) 0.0442(2) 0.45720(16) 0.0355(7) Uani 1 1 d . . .
H4 H 0.2549 0.0675 0.4768 0.043 Uiso 1 1 calc R . .
C5 C 0.21343(10) -0.0220(2) 0.49217(18) 0.0419(8) Uani 1 1 d . . .
H5 H 0.2224 -0.0441 0.5353 0.050 Uiso 1 1 calc R . .
C6 C 0.18136(10) -0.0550(2) 0.46423(19) 0.0438(8) Uani 1 1 d . . .
H6 H 0.1681 -0.0999 0.4882 0.053 Uiso 1 1 calc R . .
C7 C 0.16819(11) -0.0231(3) 0.4012(2) 0.0542(10) Uani 1 1 d . . .
H7 H 0.1459 -0.0462 0.3821 0.065 Uiso 1 1 calc R . .
C8 C 0.18714(10) 0.0421(2) 0.36585(18) 0.0443(8) Uani 1 1 d . . .
H8 H 0.1779 0.0637 0.3227 0.053 Uiso 1 1 calc R . .
C9 C 0.28343(8) 0.19314(18) 0.39294(14) 0.0287(6) Uani 1 1 d . . .
C10 C 0.28963(9) 0.28052(19) 0.41319(15) 0.0334(6) Uani 1 1 d . . .
H10 H 0.2712 0.3243 0.4051 0.040 Uiso 1 1 calc R . .
C11 C 0.32257(10) 0.3038(2) 0.44512(17) 0.0409(7) Uani 1 1 d . . .
H11 H 0.3269 0.3636 0.4583 0.049 Uiso 1 1 calc R . .
C12 C 0.34922(9) 0.2396(2) 0.45797(17) 0.0411(7) Uani 1 1 d . . .
H12 H 0.3719 0.2558 0.4795 0.049 Uiso 1 1 calc R . .
C13 C 0.34286(9) 0.1521(2) 0.43949(16) 0.0395(7) Uani 1 1 d . . .
H13 H 0.3609 0.1081 0.4496 0.047 Uiso 1 1 calc R . .
C14 C 0.31049(9) 0.1287(2) 0.40645(15) 0.0331(6) Uani 1 1 d . . .
H14 H 0.3065 0.0689 0.3928 0.040 Uiso 1 1 calc R . .
C15 C 0.25779(8) 0.12118(17) 0.26232(14) 0.0270(6) Uani 1 1 d . . .
H15A H 0.2402 0.0759 0.2448 0.032 Uiso 1 1 calc R . .
H15B H 0.2822 0.0927 0.2683 0.032 Uiso 1 1 calc R . .
C16 C 0.30134(9) 0.27530(19) 0.23079(15) 0.0322(6) Uani 1 1 d . . .
C17 C 0.33643(10) 0.2381(2) 0.23410(18) 0.0441(8) Uani 1 1 d . . .
H17 H 0.3399 0.1785 0.2195 0.053 Uiso 1 1 calc R . .
C18 C 0.36634(11) 0.2864(3) 0.2583(2) 0.0571(10) Uani 1 1 d . . .
H18 H 0.3902 0.2605 0.2598 0.069 Uiso 1 1 calc R . .
C19 C 0.36106(13) 0.3729(3) 0.2801(2) 0.0633(12) Uani 1 1 d . . .
H19 H 0.3815 0.4063 0.2967 0.076 Uiso 1 1 calc R . .
C20 C 0.32676(13) 0.4112(2) 0.2781(2) 0.0551(10) Uani 1 1 d . . .
H20 H 0.3233 0.4701 0.2943 0.066 Uiso 1 1 calc R . .
C21 C 0.29668(10) 0.3622(2) 0.25162(17) 0.0432(8) Uani 1 1 d . . .
H21 H 0.2731 0.3891 0.2481 0.052 Uiso 1 1 calc R . .
C22 C 0.28075(8) 0.15910(18) 0.12266(14) 0.0280(6) Uani 1 1 d . . .
C23 C 0.29400(8) 0.07256(18) 0.12038(15) 0.0316(6) Uani 1 1 d . . .
H23 H 0.2924 0.0357 0.1604 0.038 Uiso 1 1 calc R . .
C24 C 0.30959(9) 0.03982(19) 0.05930(15) 0.0336(6) Uani 1 1 d . . .
H24 H 0.3186 -0.0194 0.0580 0.040 Uiso 1 1 calc R . .
C25 C 0.31211(9) 0.0929(2) 0.00050(16) 0.0352(7) Uani 1 1 d . . .
H25 H 0.3229 0.0705 -0.0408 0.042 Uiso 1 1 calc R . .
C26 C 0.29870(9) 0.1788(2) 0.00258(16) 0.0366(7) Uani 1 1 d . . .
H26 H 0.3001 0.2154 -0.0375 0.044 Uiso 1 1 calc R . .
C27 C 0.28323(9) 0.21136(19) 0.06281(15) 0.0325(6) Uani 1 1 d . . .
H27 H 0.2741 0.2704 0.0636 0.039 Uiso 1 1 calc R . .
C28 C 0.08426(9) 0.4088(2) 0.30285(16) 0.0342(6) Uani 1 1 d . A .
C29 C 0.04683(10) 0.4269(3) 0.3019(2) 0.0490(9) Uani 1 1 d . . .
H29 H 0.0299 0.3847 0.2835 0.059 Uiso 1 1 calc R A .
C30 C 0.03395(11) 0.5077(3) 0.3280(2) 0.0565(10) Uani 1 1 d . A .
H30 H 0.0083 0.5202 0.3277 0.068 Uiso 1 1 calc R . .
C31 C 0.05841(12) 0.5692(3) 0.3542(2) 0.0543(10) Uani 1 1 d . . .
H31 H 0.0496 0.6237 0.3724 0.065 Uiso 1 1 calc R A .
C32 C 0.09566(11) 0.5519(2) 0.3539(2) 0.0515(9) Uani 1 1 d . A .
H32 H 0.1126 0.5948 0.3713 0.062 Uiso 1 1 calc R . .
C33 C 0.10851(9) 0.4717(2) 0.32826(18) 0.0428(8) Uani 1 1 d . . .
H33 H 0.1342 0.4599 0.3282 0.051 Uiso 1 1 calc R A .
C34A C 0.0724(2) 0.2169(4) 0.2868(4) 0.039(3) Uani 0.464(10) 1 d PG A 1
C35A C 0.0882(2) 0.1345(4) 0.2745(6) 0.054(3) Uani 0.464(10) 1 d PG A 1
H35A H 0.1124 0.1307 0.2560 0.064 Uiso 0.464(10) 1 calc PR A 1
C36A C 0.0687(3) 0.0575(3) 0.2893(7) 0.074(4) Uani 0.464(10) 1 d PG A 1
H36A H 0.0795 0.0012 0.2809 0.089 Uiso 0.464(10) 1 calc PR A 1
C37A C 0.0333(3) 0.0630(4) 0.3164(7) 0.102(6) Uani 0.464(10) 1 d PG A 1
H37A H 0.0199 0.0105 0.3265 0.122 Uiso 0.464(10) 1 calc PR A 1
C38A C 0.0175(2) 0.1455(6) 0.3287(7) 0.104(6) Uani 0.464(10) 1 d PG A 1
H38A H -0.0067 0.1492 0.3472 0.124 Uiso 0.464(10) 1 calc PR A 1
C39A C 0.0370(2) 0.2224(4) 0.3139(5) 0.075(4) Uani 0.464(10) 1 d PG A 1
H39A H 0.0262 0.2788 0.3223 0.090 Uiso 0.464(10) 1 calc PR A 1
C34B C 0.07807(13) 0.2141(3) 0.28853(11) 0.055(4) Uani 0.536(10) 1 d PG A 2
C35B C 0.08053(15) 0.1374(2) 0.24865(14) 0.104(7) Uani 0.536(10) 1 d PG A 2
H35B H 0.0942 0.1377 0.2067 0.125 Uiso 0.536(10) 1 calc PR A 2
C36B C 0.0630(2) 0.0603(2) 0.2702(2) 0.148(11) Uani 0.536(10) 1 d PG A 2
H36B H 0.0647 0.0079 0.2429 0.178 Uiso 0.536(10) 1 calc PR A 2
C37B C 0.0430(2) 0.0598(3) 0.3316(2) 0.152(10) Uani 0.536(10) 1 d PG A 2
H37B H 0.0310 0.0071 0.3463 0.183 Uiso 0.536(10) 1 calc PR A 2
C38B C 0.04050(19) 0.1365(4) 0.37150(18) 0.119(7) Uani 0.536(10) 1 d PG A 2
H38B H 0.0268 0.1362 0.4135 0.143 Uiso 0.536(10) 1 calc PR A 2
C39B C 0.05805(15) 0.2136(3) 0.34996(13) 0.077(4) Uani 0.536(10) 1 d PG A 2
H39B H 0.0564 0.2660 0.3772 0.092 Uiso 0.536(10) 1 calc PR A 2
C40 C 0.10513(7) 0.32416(18) 0.17205(10) 0.0398(7) Uani 1 1 d G A .
H40A H 0.1168 0.2712 0.1512 0.048 Uiso 1 1 calc R . .
H40B H 0.1211 0.3756 0.1614 0.048 Uiso 1 1 calc R . .
C41 C 0.06784(6) 0.28377(17) 0.04540(11) 0.0391(7) Uani 1 1 d G A .
C42 C 0.10166(7) 0.27966(16) 0.01227(10) 0.0407(7) Uani 1 1 d G . .
H42 H 0.1224 0.3074 0.0333 0.049 Uiso 1 1 calc R A .
C43 C 0.10593(11) 0.2365(2) -0.05026(19) 0.0484(9) Uani 1 1 d . A .
H43 H 0.1294 0.2343 -0.0720 0.058 Uiso 1 1 calc R . .
C44 C 0.07552(14) 0.1961(3) -0.0812(2) 0.0606(11) Uani 1 1 d . . .
H44 H 0.0781 0.1660 -0.1244 0.073 Uiso 1 1 calc R A .
C45 C 0.04188(13) 0.1995(3) -0.0498(2) 0.0634(11) Uani 1 1 d . A .
H45 H 0.0212 0.1722 -0.0715 0.076 Uiso 1 1 calc R . .
C46 C 0.03759(11) 0.2420(3) 0.0128(2) 0.0519(9) Uani 1 1 d . . .
H46 H 0.0141 0.2433 0.0343 0.062 Uiso 1 1 calc R A .
C47 C 0.06294(9) 0.4572(2) 0.09902(18) 0.0433(8) Uani 1 1 d . A .
C48 C 0.07531(11) 0.5246(3) 0.1420(2) 0.0542(9) Uani 1 1 d . . .
H48 H 0.0861 0.5105 0.1859 0.065 Uiso 1 1 calc R A .
C49 C 0.07217(13) 0.6128(3) 0.1217(2) 0.0634(11) Uani 1 1 d . A .
H49 H 0.0807 0.6581 0.1521 0.076 Uiso 1 1 calc R . .
C50 C 0.05700(12) 0.6357(3) 0.0588(3) 0.0645(11) Uani 1 1 d . . .
H50 H 0.0541 0.6962 0.0463 0.077 Uiso 1 1 calc R A .
C51 C 0.04611(17) 0.5704(3) 0.0144(3) 0.0855(16) Uani 1 1 d . A .
H51 H 0.0370 0.5851 -0.0306 0.103 Uiso 1 1 calc R . .
C52 C 0.04822(15) 0.4816(3) 0.0350(2) 0.0719(13) Uani 1 1 d . . .
H52 H 0.0394 0.4368 0.0043 0.086 Uiso 1 1 calc R A .

loop_
_atom_site_aniso_label
_atom_site_aniso_U_11
_atom_site_aniso_U_22
_atom_site_aniso_U_33
_atom_site_aniso_U_23
_atom_site_aniso_U_13
_atom_site_aniso_U_12
Fe1 0.0337(2) 0.0274(2) 0.0233(2) 0.00085(15) 0.00053(16) 0.00422(16)
Cl1 0.0461(4) 0.0156(3) 0.0305(3) 0.0062(2) -0.0069(3) -0.0010(2)
Cl2 0.0256(3) 0.0205(3) 0.0262(3) -0.0042(2) 0.0014(2) -0.0004(2)
P1 0.0296(4) 0.0236(3) 0.0236(3) 0.0007(3) 0.0007(3) 0.0025(3)
P2 0.0295(4) 0.0243(3) 0.0249(4) 0.0005(3) 0.0018(3) 0.0007(3)
P3 0.0327(4) 0.0410(4) 0.0302(4) -0.0028(3) 0.0015(3) 0.0060(3)
P4 0.0296(4) 0.0553(5) 0.0356(4) -0.0023(4) -0.0003(3) 0.0027(4)
N1 0.0368(14) 0.0302(11) 0.0227(11) 0.0009(9) 0.0018(10) 0.0071(10)
N2 0.0368(15) 0.0479(15) 0.0239(12) 0.0004(11) 0.0024(10) 0.0102(11)
C1 0.050(2) 0.0414(16) 0.0240(14) -0.0035(12) -0.0024(13) 0.0160(14)
C2 0.0445(19) 0.057(2) 0.0248(15) 0.0029(14) 0.0051(13) 0.0196(15)
C3 0.0303(15) 0.0254(13) 0.0289(14) 0.0000(11) 0.0029(11) 0.0010(11)
C4 0.0350(16) 0.0369(15) 0.0344(16) 0.0092(13) 0.0011(13) 0.0014(12)
C5 0.045(2) 0.0373(16) 0.0438(18) 0.0131(14) 0.0063(15) 0.0039(14)
C6 0.048(2) 0.0349(16) 0.049(2) 0.0064(14) 0.0135(16) -0.0061(14)
C7 0.051(2) 0.064(2) 0.048(2) 0.0036(18) 0.0014(17) -0.0275(18)
C8 0.043(2) 0.054(2) 0.0360(17) 0.0052(15) -0.0049(14) -0.0130(15)
C9 0.0307(15) 0.0317(14) 0.0236(13) 0.0018(11) 0.0012(11) 0.0006(11)
C10 0.0388(17) 0.0316(14) 0.0299(15) -0.0010(12) -0.0011(12) 0.0008(12)
C11 0.047(2) 0.0396(16) 0.0359(17) -0.0045(14) -0.0001(14) -0.0081(14)
C12 0.0322(17) 0.057(2) 0.0338(16) -0.0006(15) -0.0014(13) -0.0089(14)
C13 0.0347(17) 0.0487(18) 0.0350(16) 0.0072(14) 0.0002(13) 0.0034(14)
C14 0.0353(16) 0.0330(14) 0.0310(15) 0.0013(12) 0.0003(12) 0.0020(12)
C15 0.0311(15) 0.0237(12) 0.0261(13) 0.0007(10) 0.0024(11) 0.0026(10)
C16 0.0370(16) 0.0347(15) 0.0250(14) 0.0032(12) 0.0007(12) -0.0068(12)
C17 0.0384(19) 0.0516(19) 0.0423(19) -0.0020(15) -0.0018(15) -0.0039(15)
C18 0.036(2) 0.080(3) 0.054(2) 0.005(2) -0.0075(17) -0.0136(18)
C19 0.066(3) 0.077(3) 0.047(2) 0.013(2) -0.0126(19) -0.043(2)
C20 0.073(3) 0.0398(18) 0.052(2) 0.0007(16) -0.0080(19) -0.0238(18)
C21 0.053(2) 0.0356(16) 0.0409(18) 0.0004(14) -0.0045(15) -0.0065(14)
C22 0.0274(14) 0.0296(13) 0.0270(14) -0.0003(11) 0.0001(11) -0.0023(11)
C23 0.0370(16) 0.0288(13) 0.0291(14) 0.0015(11) 0.0026(12) -0.0006(11)
C24 0.0397(17) 0.0303(14) 0.0310(15) -0.0038(12) 0.0044(13) -0.0003(12)
C25 0.0367(17) 0.0401(16) 0.0289(15) -0.0055(13) 0.0043(12) -0.0039(13)
C26 0.0385(17) 0.0426(16) 0.0289(15) 0.0061(13) 0.0028(13) -0.0025(13)
C27 0.0348(16) 0.0318(14) 0.0310(15) 0.0041(12) 0.0001(12) 0.0012(12)
C28 0.0325(16) 0.0403(16) 0.0297(15) -0.0025(12) 0.0036(12) 0.0057(12)
C29 0.0321(18) 0.062(2) 0.053(2) -0.0177(18) 0.0022(15) 0.0031(15)
C30 0.0345(19) 0.074(3) 0.061(2) -0.015(2) 0.0039(17) 0.0175(18)
C31 0.061(3) 0.046(2) 0.056(2) -0.0111(17) 0.0058(19) 0.0135(18)
C32 0.050(2) 0.0469(19) 0.058(2) -0.0097(17) 0.0082(18) -0.0026(16)
C33 0.0316(17) 0.0508(19) 0.0459(19) -0.0058(15) -0.0021(14) 0.0003(14)
C34A 0.036(5) 0.025(6) 0.054(9) -0.004(5) 0.000(5) 0.007(4)
C35A 0.043(5) 0.038(5) 0.080(7) -0.025(4) 0.017(5) 0.001(4)
C36A 0.078(10) 0.041(7) 0.104(9) -0.012(6) 0.040(8) 0.002(6)
C37A 0.115(12) 0.069(11) 0.122(13) -0.034(9) 0.068(10) -0.033(8)
C38A 0.051(7) 0.079(8) 0.182(17) 0.002(9) 0.047(9) -0.004(6)
C39A 0.064(7) 0.055(6) 0.106(10) 0.014(6) 0.031(7) 0.008(5)
C34B 0.040(5) 0.074(9) 0.050(9) -0.011(6) 0.020(5) -0.004(5)
C35B 0.127(12) 0.076(8) 0.110(11) -0.054(7) 0.068(10) -0.053(8)
C36B 0.139(16) 0.084(11) 0.22(2) -0.081(12) 0.122(15) -0.062(10)
C37B 0.151(15) 0.044(8) 0.26(3) 0.010(11) 0.116(17) -0.014(8)
C38B 0.140(13) 0.050(5) 0.170(14) 0.000(7) 0.111(12) -0.012(7)
C39B 0.092(8) 0.048(4) 0.091(8) -0.004(5) 0.049(6) 0.001(5)
C40 0.0328(17) 0.0549(19) 0.0317(16) -0.0047(14) 0.0005(13) 0.0090(14)
C41 0.0369(17) 0.0418(17) 0.0386(17) 0.0017(14) -0.0033(14) -0.0011(13)
C42 0.0393(18) 0.0463(18) 0.0366(17) -0.0007(14) 0.0002(14) 0.0005(14)
C43 0.055(2) 0.051(2) 0.0396(19) 0.0014(16) 0.0011(16) 0.0077(17)
C44 0.083(3) 0.052(2) 0.046(2) -0.0101(18) -0.008(2) 0.005(2)
C45 0.070(3) 0.064(3) 0.055(2) -0.007(2) -0.020(2) -0.019(2)
C46 0.046(2) 0.061(2) 0.049(2) 0.0017(18) -0.0081(17) -0.0082(17)
C47 0.0321(17) 0.055(2) 0.0424(18) -0.0066(15) -0.0014(14) 0.0076(14)
C48 0.055(2) 0.060(2) 0.047(2) -0.0032(18) -0.0051(17) -0.0081(18)
C49 0.070(3) 0.060(2) 0.061(3) -0.012(2) 0.002(2) -0.010(2)
C50 0.053(3) 0.054(2) 0.086(3) 0.004(2) -0.003(2) 0.0056(19)
C51 0.103(4) 0.069(3) 0.084(4) 0.013(3) -0.041(3) 0.005(3)
C52 0.095(4) 0.056(2) 0.065(3) -0.007(2) -0.035(2) 0.015(2)

loop_
_atom_type_symbol
_atom_type_description
_atom_type_scat_dispersion_real
_atom_type_scat_dispersion_imag
_atom_type_scat_source
C C 0.0033 0.0016 'International Tables Vol C Tables 4.2.6.8 and 6.1.1.4'
H H 0.0000 0.0000 'International Tables Vol C Tables 4.2.6.8 and 6.1.1.4'
Cl Cl 0.1484 0.1585 'International Tables Vol C Tables 4.2.6.8 and 6.1.1.4'
Fe Fe 0.3463 0.8444 'International Tables Vol C Tables 4.2.6.8 and 6.1.1.4'
N N 0.0061 0.0033 'International Tables Vol C Tables 4.2.6.8 and 6.1.1.4'
O O 0.0106 0.0060 'International Tables Vol C Tables 4.2.6.8 and 6.1.1.4'
P P 0.1023 0.0942 'International Tables Vol C Tables 4.2.6.8 and 6.1.1.4'

loop_
_geom_angle_atom_site_label_1
_geom_angle_atom_site_label_2
_geom_angle_atom_site_label_3
_geom_angle
_geom_angle_site_symmetry_1
_geom_angle_site_symmetry_3
_geom_angle_publ_flag
N1 Fe1 N2 80.75(10) . . ?
N1 Fe1 Cl1 116.28(7) . . ?
N2 Fe1 Cl1 96.26(8) . . ?
N1 Fe1 Cl2 119.06(7) . . ?
N2 Fe1 Cl2 100.98(8) . . ?
Cl1 Fe1 Cl2 123.84(3) . . ?
N1 Fe1 P2 77.30(7) . . ?
N2 Fe1 P2 157.38(7) . . ?
Cl1 Fe1 P2 98.27(3) . . ?
Cl2 Fe1 P2 85.13(2) . . ?
N1 P1 C15 105.74(12) . . ?
N1 P1 C9 115.64(13) . . ?
C15 P1 C9 105.81(13) . . ?
N1 P1 C3 113.20(13) . . ?
C15 P1 C3 109.49(12) . . ?
C9 P1 C3 106.63(13) . . ?
C22 P2 C16 100.55(13) . . ?
C22 P2 C15 102.46(12) . . ?
C16 P2 C15 102.49(13) . . ?
C22 P2 Fe1 132.97(10) . . ?
C16 P2 Fe1 119.62(10) . . ?
C15 P2 Fe1 92.28(9) . . ?
N2 P3 C34B 108.77(17) . . ?
N2 P3 C40 107.09(13) . . ?
C34B P3 C40 110.61(15) . . ?
N2 P3 C28 112.93(15) . . ?
C34B P3 C28 110.04(16) . . ?
C40 P3 C28 107.37(14) . . ?
N2 P3 C34A 114.9(3) . . ?
C34B P3 C34A 6.2(3) . . ?
C40 P3 C34A 108.6(3) . . ?
C28 P3 C34A 105.7(2) . . ?
C47 P4 C41 100.09(14) . . ?
C47 P4 C40 102.81(14) . . ?
C41 P4 C40 100.61(10) . . ?
C1 N1 P1 121.11(19) . . ?
C1 N1 Fe1 110.06(18) . . ?
P1 N1 Fe1 125.67(13) . . ?
C2 N2 P3 117.7(2) . . ?
C2 N2 Fe1 111.95(19) . . ?
P3 N2 Fe1 129.11(14) . . ?
N1 C1 C2 109.7(3) . . ?
N1 C1 H1A 109.7 . . ?
C2 C1 H1A 109.7 . . ?
N1 C1 H1B 109.7 . . ?
C2 C1 H1B 109.7 . . ?
H1A C1 H1B 108.2 . . ?
N2 C2 C1 108.7(3) . . ?
N2 C2 H2A 109.9 . . ?
C1 C2 H2A 109.9 . . ?
N2 C2 H2B 109.9 . . ?
C1 C2 H2B 109.9 . . ?
H2A C2 H2B 108.3 . . ?
C8 C3 C4 119.0(3) . . ?
C8 C3 P1 117.4(2) . . ?
C4 C3 P1 123.6(2) . . ?
C5 C4 C3 120.1(3) . . ?
C5 C4 H4 120.0 . . ?
C3 C4 H4 120.0 . . ?
C6 C5 C4 120.0(3) . . ?
C6 C5 H5 120.0 . . ?
C4 C5 H5 120.0 . . ?
C5 C6 C7 120.1(3) . . ?
C5 C6 H6 119.9 . . ?
C7 C6 H6 119.9 . . ?
C8 C7 C6 120.5(3) . . ?
C8 C7 H7 119.7 . . ?
C6 C7 H7 119.7 . . ?
C7 C8 C3 120.2(3) . . ?
C7 C8 H8 119.9 . . ?
C3 C8 H8 119.9 . . ?
C10 C9 C14 119.5(3) . . ?
C10 C9 P1 120.3(2) . . ?
C14 C9 P1 120.1(2) . . ?
C11 C10 C9 120.1(3) . . ?
C11 C10 H10 120.0 . . ?
C9 C10 H10 120.0 . . ?
C10 C11 C12 120.0(3) . . ?
C10 C11 H11 120.0 . . ?
C12 C11 H11 120.0 . . ?
C13 C12 C11 120.3(3) . . ?
C13 C12 H12 119.9 . . ?
C11 C12 H12 119.9 . . ?
C14 C13 C12 120.1(3) . . ?
C14 C13 H13 119.9 . . ?
C12 C13 H13 119.9 . . ?
C13 C14 C9 120.1(3) . . ?
C13 C14 H14 120.0 . . ?
C9 C14 H14 120.0 . . ?
P1 C15 P2 109.25(14) . . ?
P1 C15 H15A 109.8 . . ?
P2 C15 H15A 109.8 . . ?
P1 C15 H15B 109.8 . . ?
P2 C15 H15B 109.8 . . ?
H15A C15 H15B 108.3 . . ?
C21 C16 C17 118.9(3) . . ?
C21 C16 P2 118.7(3) . . ?
C17 C16 P2 122.4(2) . . ?
C18 C17 C16 121.1(4) . . ?
C18 C17 H17 119.4 . . ?
C16 C17 H17 119.4 . . ?
C19 C18 C17 119.2(4) . . ?
C19 C18 H18 120.4 . . ?
C17 C18 H18 120.4 . . ?
C20 C19 C18 121.0(4) . . ?
C20 C19 H19 119.5 . . ?
C18 C19 H19 119.5 . . ?
C19 C20 C21 119.3(4) . . ?
C19 C20 H20 120.4 . . ?
C21 C20 H20 120.4 . . ?
C16 C21 C20 120.4(4) . . ?
C16 C21 H21 119.8 . . ?
C20 C21 H21 119.8 . . ?
C23 C22 C27 118.6(3) . . ?
C23 C22 P2 125.7(2) . . ?
C27 C22 P2 115.7(2) . . ?
C22 C23 C24 120.0(3) . . ?
C22 C23 H23 120.0 . . ?
C24 C23 H23 120.0 . . ?
C25 C24 C23 120.6(3) . . ?
C25 C24 H24 119.7 . . ?
C23 C24 H24 119.7 . . ?
C26 C25 C24 119.4(3) . . ?
C26 C25 H25 120.3 . . ?
C24 C25 H25 120.3 . . ?
C27 C26 C25 120.1(3) . . ?
C27 C26 H26 119.9 . . ?
C25 C26 H26 119.9 . . ?
C26 C27 C22 121.2(3) . . ?
C26 C27 H27 119.4 . . ?
C22 C27 H27 119.4 . . ?
C33 C28 C29 119.5(3) . . ?
C33 C28 P3 116.4(2) . . ?
C29 C28 P3 123.9(3) . . ?
C28 C29 C30 119.8(3) . . ?
C28 C29 H29 120.1 . . ?
C30 C29 H29 120.1 . . ?
C31 C30 C29 120.1(3) . . ?
C31 C30 H30 119.9 . . ?
C29 C30 H30 119.9 . . ?
C30 C31 C32 120.1(3) . . ?
C30 C31 H31 120.0 . . ?
C32 C31 H31 120.0 . . ?
C31 C32 C33 119.9(4) . . ?
C31 C32 H32 120.0 . . ?
C33 C32 H32 120.0 . . ?
C28 C33 C32 120.6(3) . . ?
C28 C33 H33 119.7 . . ?
C32 C33 H33 119.7 . . ?
C35A C34A C39A 120.0 . . ?
C35A C34A P3 111.8(4) . . ?
C39A C34A P3 128.2(4) . . ?
C34A C35A C36A 120.0 . . ?
C34A C35A H35A 120.0 . . ?
C36A C35A H35A 120.0 . . ?
C35A C36A C37A 120.0 . . ?
C35A C36A H36A 120.0 . . ?
C37A C36A H36A 120.0 . . ?
C38A C37A C36A 120.0 . . ?
C38A C37A H37A 120.0 . . ?
C36A C37A H37A 120.0 . . ?
C39A C38A C37A 120.0 . . ?
C39A C38A H38A 120.0 . . ?
C37A C38A H38A 120.0 . . ?
C38A C39A C34A 120.0 . . ?
C38A C39A H39A 120.0 . . ?
C34A C39A H39A 120.0 . . ?
C35B C34B C39B 120.0 . . ?
C35B C34B P3 119.72(10) . . ?
C39B C34B P3 119.95(9) . . ?
C34B C35B C36B 120.0 . . ?
C34B C35B H35B 120.0 . . ?
C36B C35B H35B 120.0 . . ?
C37B C36B C35B 120.0 . . ?
C37B C36B H36B 120.0 . . ?
C35B C36B H36B 120.0 . . ?
C36B C37B C38B 120.0 . . ?
C36B C37B H37B 120.0 . . ?
C38B C37B H37B 120.0 . . ?
C39B C38B C37B 120.0 . . ?
C39B C38B H38B 120.0 . . ?
C37B C38B H38B 120.0 . . ?
C38B C39B C34B 120.0 . . ?
C38B C39B H39B 120.0 . . ?
C34B C39B H39B 120.0 . . ?
P3 C40 P4 116.92(14) . . ?
P3 C40 H40A 108.1 . . ?
P4 C40 H40A 108.1 . . ?
P3 C40 H40B 108.1 . . ?
P4 C40 H40B 108.1 . . ?
H40A C40 H40B 107.3 . . ?
C42 C41 C46 117.7(2) . . ?
C42 C41 P4 124.10(9) . . ?
C46 C41 P4 118.2(2) . . ?
C43 C42 C41 121.8(2) . . ?
C43 C42 H42 119.1 . . ?
C41 C42 H42 119.1 . . ?
C42 C43 C44 119.1(4) . . ?
C42 C43 H43 120.4 . . ?
C44 C43 H43 120.4 . . ?
C45 C44 C43 120.1(4) . . ?
C45 C44 H44 119.9 . . ?
C43 C44 H44 119.9 . . ?
C44 C45 C46 120.8(4) . . ?
C44 C45 H45 119.6 . . ?
C46 C45 H45 119.6 . . ?
C45 C46 C41 120.4(4) . . ?
C45 C46 H46 119.8 . . ?
C41 C46 H46 119.8 . . ?
C48 C47 C52 117.2(4) . . ?
C48 C47 P4 122.3(3) . . ?
C52 C47 P4 120.0(3) . . ?
C47 C48 C49 120.6(4) . . ?
C47 C48 H48 119.7 . . ?
C49 C48 H48 119.7 . . ?
C50 C49 C48 121.4(4) . . ?
C50 C49 H49 119.3 . . ?
C48 C49 H49 119.3 . . ?
C51 C50 C49 119.0(4) . . ?
C51 C50 H50 120.5 . . ?
C49 C50 H50 120.5 . . ?
C50 C51 C52 120.1(5) . . ?
C50 C51 H51 119.9 . . ?
C52 C51 H51 119.9 . . ?
C47 C52 C51 121.6(4) . . ?
C47 C52 H52 119.2 . . ?
C51 C52 H52 119.2 . . ?

loop_
_geom_bond_atom_site_label_1
_geom_bond_atom_site_label_2
_geom_bond_distance
_geom_bond_site_symmetry_2
_geom_bond_publ_flag
Fe1 N1 2.074(2) . ?
Fe1 N2 2.116(2) . ?
Fe1 Cl1 2.3498(7) . ?
Fe1 Cl2 2.4061(7) . ?
Fe1 P2 2.6762(8) . ?
P1 N1 1.593(2) . ?
P1 C15 1.805(3) . ?
P1 C9 1.807(3) . ?
P1 C3 1.813(3) . ?
P2 C22 1.827(3) . ?
P2 C16 1.832(3) . ?
P2 C15 1.857(3) . ?
P3 N2 1.581(3) . ?
P3 C34B 1.791(4) . ?
P3 C40 1.809(2) . ?
P3 C28 1.819(3) . ?
P3 C34A 1.870(5) . ?
P4 C47 1.835(4) . ?
P4 C41 1.840(2) . ?
P4 C40 1.852(3) . ?
N1 C1 1.466(4) . ?
N2 C2 1.488(4) . ?
C1 C2 1.511(5) . ?
C1 H1A 0.9900 . ?
C1 H1B 0.9900 . ?
C2 H2A 0.9900 . ?
C2 H2B 0.9900 . ?
C3 C8 1.392(4) . ?
C3 C4 1.400(4) . ?
C4 C5 1.396(4) . ?
C4 H4 0.9500 . ?
C5 C6 1.371(5) . ?
C5 H5 0.9500 . ?
C6 C7 1.385(5) . ?
C6 H6 0.9500 . ?
C7 C8 1.380(5) . ?
C7 H7 0.9500 . ?
C8 H8 0.9500 . ?
C9 C10 1.392(4) . ?
C9 C14 1.404(4) . ?
C10 C11 1.384(5) . ?
C10 H10 0.9500 . ?
C11 C12 1.388(5) . ?
C11 H11 0.9500 . ?
C12 C13 1.385(5) . ?
C12 H12 0.9500 . ?
C13 C14 1.376(5) . ?
C13 H13 0.9500 . ?
C14 H14 0.9500 . ?
C15 H15A 0.9900 . ?
C15 H15B 0.9900 . ?
C16 C21 1.380(4) . ?
C16 C17 1.392(5) . ?
C17 C18 1.385(5) . ?
C17 H17 0.9500 . ?
C18 C19 1.384(6) . ?
C18 H18 0.9500 . ?
C19 C20 1.372(6) . ?
C19 H19 0.9500 . ?
C20 C21 1.409(5) . ?
C20 H20 0.9500 . ?
C21 H21 0.9500 . ?
C22 C23 1.391(4) . ?
C22 C27 1.397(4) . ?
C23 C24 1.397(4) . ?
C23 H23 0.9500 . ?
C24 C25 1.388(4) . ?
C24 H24 0.9500 . ?
C25 C26 1.384(4) . ?
C25 H25 0.9500 . ?
C26 C27 1.380(4) . ?
C26 H26 0.9500 . ?
C27 H27 0.9500 . ?
C28 C33 1.379(5) . ?
C28 C29 1.385(5) . ?
C29 C30 1.400(5) . ?
C29 H29 0.9500 . ?
C30 C31 1.375(6) . ?
C30 H30 0.9500 . ?
C31 C32 1.376(6) . ?
C31 H31 0.9500 . ?
C32 C33 1.388(5) . ?
C32 H32 0.9500 . ?
C33 H33 0.9500 . ?
C34A C35A 1.3900 . ?
C34A C39A 1.3900 . ?
C35A C36A 1.3900 . ?
C35A H35A 0.9500 . ?
C36A C37A 1.3900 . ?
C36A H36A 0.9500 . ?
C37A C38A 1.3900 . ?
C37A H37A 0.9500 . ?
C38A C39A 1.3900 . ?
C38A H38A 0.9500 . ?
C39A H39A 0.9500 . ?
C34B C35B 1.3900 . ?
C34B C39B 1.3900 . ?
C35B C36B 1.3900 . ?
C35B H35B 0.9500 . ?
C36B C37B 1.3900 . ?
C36B H36B 0.9500 . ?
C37B C38B 1.3900 . ?
C37B H37B 0.9500 . ?
C38B C39B 1.3900 . ?
C38B H38B 0.9500 . ?
C39B H39B 0.9500 . ?
C40 H40A 0.9900 . ?
C40 H40B 0.9900 . ?
C41 C42 1.3872 . ?
C41 C46 1.408(4) . ?
C42 C43 1.376(4) . ?
C42 H42 0.9500 . ?
C43 C44 1.390(6) . ?
C43 H43 0.9500 . ?
C44 C45 1.367(6) . ?
C44 H44 0.9500 . ?
C45 C46 1.372(6) . ?
C45 H45 0.9500 . ?
C46 H46 0.9500 . ?
C47 C48 1.382(5) . ?
C47 C52 1.387(5) . ?
C48 C49 1.391(6) . ?
C48 H48 0.9500 . ?
C49 C50 1.368(6) . ?
C49 H49 0.9500 . ?
C50 C51 1.358(7) . ?
C50 H50 0.9500 . ?
C51 C52 1.398(6) . ?
C51 H51 0.9500 . ?
C52 H52 0.9500 . ?
